data_4000885
loop_
_publ_author_name
'Ramasamy, Karthik'
'Malik, Mohammad A.'
'Raftery, James'
'Tuna, Floriana'
'O&#x2019;Brien, Paul'

_publ_section_title
;
 Selective Deposition of Cobalt Sulfide Nanostructured Thin Films from
 Single-Source Precursors
;
_journal_issue 17
_journal_name_full 'Chemistry of Materials'
_journal_page_first 4919
_journal_paper_doi 10.1021/cm1010345
_journal_volume 22
_journal_year 2010
_chemical_formula_sum 'C12 H24 Cl4 Co N6 S4'
_chemical_formula_weight 581.34
_chemical_name_systematic
; 
 ? 
;
_space_group_IT_number 29
_symmetry_cell_setting orthorhombic
_symmetry_space_group_name_Hall 'P 2c -2ac'
_symmetry_space_group_name_H-M 'P c a 21'
_atom_sites_solution_hydrogens geom
_atom_sites_solution_primary direct
_atom_sites_solution_secondary difmap
_audit_creation_method SHELXL-97
_cell_angle_alpha 90.00
_cell_angle_beta 90.00
_cell_angle_gamma 90.00
_cell_formula_units_Z 4
_cell_length_a 13.978(2)
_cell_length_b 9.2260(15)
_cell_length_c 18.155(3)
_cell_measurement_reflns_used 2827
_cell_measurement_temperature 100(2)
_cell_measurement_theta_max 24.077
_cell_measurement_theta_min 2.645
_cell_volume 2341.3(6)
_computing_cell_refinement 'Bruker SMART'
_computing_data_collection 'Bruker SMART'
_computing_data_reduction 'Bruker SAINT'
_computing_molecular_graphics 'Bruker SHELXTL'
_computing_publication_material 'Bruker SHELXTL'
_computing_structure_refinement 'SHELXL-97 (Sheldrick, 1997)'
_computing_structure_solution 'SHELXS-97 (Sheldrick, 1990)'
_diffrn_ambient_temperature 100(2)
_diffrn_measured_fraction_theta_full 1.000
_diffrn_measured_fraction_theta_max 0.964
_diffrn_measurement_device_type 'CCD area detector'
_diffrn_measurement_method 'phi and omega scans'
_diffrn_radiation_monochromator graphite
_diffrn_radiation_source 'fine-focus sealed tube'
_diffrn_radiation_type MoK\a
_diffrn_radiation_wavelength 0.71073
_diffrn_reflns_av_R_equivalents 0.0424
_diffrn_reflns_av_sigmaI/netI 0.0535
_diffrn_reflns_limit_h_max 15
_diffrn_reflns_limit_h_min -18
_diffrn_reflns_limit_k_max 12
_diffrn_reflns_limit_k_min -10
_diffrn_reflns_limit_l_max 24
_diffrn_reflns_limit_l_min -19
_diffrn_reflns_number 13972
_diffrn_reflns_theta_full 25.00
_diffrn_reflns_theta_max 28.30
_diffrn_reflns_theta_min 2.21
_exptl_absorpt_coefficient_mu 1.558
_exptl_absorpt_correction_T_max 0.9403
_exptl_absorpt_correction_T_min 0.715181
_exptl_absorpt_correction_type multi-scan
_exptl_absorpt_process_details SADABS
_exptl_crystal_colour blue
_exptl_crystal_density_diffrn 1.649
_exptl_crystal_density_method 'not measured'
_exptl_crystal_description plate
_exptl_crystal_F_000 1188
_exptl_crystal_size_max 0.30
_exptl_crystal_size_mid 0.20
_exptl_crystal_size_min 0.04
_refine_diff_density_max 0.412
_refine_diff_density_min -0.284
_refine_diff_density_rms 0.079
_refine_ls_abs_structure_details 'Flack H D (1983), Acta Cryst. A39, 876-881'
_refine_ls_abs_structure_Flack 0.019(14)
_refine_ls_extinction_method none
_refine_ls_goodness_of_fit_ref 1.022
_refine_ls_hydrogen_treatment constr
_refine_ls_matrix_type full
_refine_ls_number_parameters 252
_refine_ls_number_reflns 4740
_refine_ls_number_restraints 1
_refine_ls_restrained_S_all 1.022
_refine_ls_R_factor_all 0.0421
_refine_ls_R_factor_gt 0.0354
_refine_ls_shift/su_max 0.001
_refine_ls_shift/su_mean 0.000
_refine_ls_structure_factor_coef Fsqd
_refine_ls_weighting_details 'calc w=1/[\s^2^(Fo^2^)+(0.0251P)^2^+0.0000P] where P=(Fo^2^+2Fc^2^)/3'
_refine_ls_weighting_scheme calc
_refine_ls_wR_factor_gt 0.0635
_refine_ls_wR_factor_ref 0.0655
_reflns_number_gt 4279
_reflns_number_total 4740
_reflns_threshold_expression >2sigma(I)
_cod_data_source_file cm1010345_si_002.cif
_cod_data_source_block s2913na
_cod_depositor_comments
;
The following automatic conversions were performed:

'_symmetry_cell_setting' value 'Orthorhombic' changed to
'orthorhombic' according to
/home/saulius/struct/CIF-dictionaries/cif_core.dic dictionary named
'cif_core.dic' version 2.4.2 from 2011-04-26.

Automatic conversion script
Id: cif_fix_values 1715 2011-07-08 13:25:40Z adriana 
;
_cod_original_sg_symbol_H-M Pca2(1)
_cod_database_code 4000885

loop_
_symmetry_equiv_pos_as_xyz
'x, y, z'
'-x, -y, z+1/2'
'x+1/2, -y, z'
'-x+1/2, y, z+1/2'

loop_
_atom_site_label
_atom_site_type_symbol
_atom_site_fract_x
_atom_site_fract_y
_atom_site_fract_z
_atom_site_U_iso_or_equiv
_atom_site_adp_type
_atom_site_occupancy
_atom_site_symmetry_multiplicity
_atom_site_calc_flag
_atom_site_refinement_flags
C1 C 0.8110(2) 0.5911(4) 0.59395(19) 0.0201(7) Uani 1 1 d .
H1A H 0.7520 0.6236 0.5699 0.030 Uiso 1 1 calc R
H1B H 0.8241 0.4904 0.5801 0.030 Uiso 1 1 calc R
H1C H 0.8643 0.6528 0.5782 0.030 Uiso 1 1 calc R
C2 C 0.8120(3) 0.4688(4) 0.7173(2) 0.0238(8) Uani 1 1 d .
H2A H 0.8093 0.4929 0.7698 0.036 Uiso 1 1 calc R
H2B H 0.8741 0.4247 0.7059 0.036 Uiso 1 1 calc R
H2C H 0.7608 0.4003 0.7054 0.036 Uiso 1 1 calc R
C3 C 0.7813(2) 0.7269(4) 0.70530(19) 0.0168(7) Uani 1 1 d .
C4 C 0.7609(2) 0.8795(4) 0.79998(18) 0.0172(7) Uani 1 1 d .
C5 C 0.7592(3) 0.8042(4) 0.9282(2) 0.0277(9) Uani 1 1 d .
H5A H 0.6965 0.7958 0.9520 0.042 Uiso 1 1 calc R
H5B H 0.8071 0.8327 0.9649 0.042 Uiso 1 1 calc R
H5C H 0.7771 0.7106 0.9067 0.042 Uiso 1 1 calc R
C6 C 0.7492(3) 1.0647(4) 0.8943(2) 0.0282(8) Uani 1 1 d .
H6A H 0.8129 1.0976 0.9095 0.042 Uiso 1 1 calc R
H6B H 0.7050 1.0718 0.9360 0.042 Uiso 1 1 calc R
H6C H 0.7261 1.1257 0.8538 0.042 Uiso 1 1 calc R
C7 C 0.4964(3) -0.1098(4) 0.66679(19) 0.0230(8) Uani 1 1 d .
H7A H 0.4298 -0.1283 0.6530 0.034 Uiso 1 1 calc R
H7B H 0.5344 -0.1977 0.6590 0.034 Uiso 1 1 calc R
H7C H 0.5221 -0.0311 0.6363 0.034 Uiso 1 1 calc R
C8 C 0.4917(3) -0.1842(4) 0.7986(2) 0.0267(9) Uani 1 1 d .
H8A H 0.5007 -0.1448 0.8482 0.040 Uiso 1 1 calc R
H8B H 0.5402 -0.2585 0.7890 0.040 Uiso 1 1 calc R
H8C H 0.4278 -0.2274 0.7947 0.040 Uiso 1 1 calc R
C9 C 0.5095(2) 0.0703(4) 0.76537(19) 0.0164(7) Uani 1 1 d .
C10 C 0.5273(2) 0.2488(4) 0.84830(18) 0.0181(7) Uani 1 1 d .
C11 C 0.5215(3) 0.2175(4) 0.98060(19) 0.0234(8) Uani 1 1 d .
H11A H 0.5027 0.1188 0.9669 0.035 Uiso 1 1 calc R
H11B H 0.4718 0.2605 1.0118 0.035 Uiso 1 1 calc R
H11C H 0.5821 0.2146 1.0077 0.035 Uiso 1 1 calc R
C12 C 0.5583(3) 0.4584(4) 0.9233(2) 0.0237(8) Uani 1 1 d .
H12A H 0.6265 0.4720 0.9129 0.036 Uiso 1 1 calc R
H12B H 0.5447 0.4879 0.9741 0.036 Uiso 1 1 calc R
H12C H 0.5204 0.5177 0.8893 0.036 Uiso 1 1 calc R
Co1 Co 0.62318(3) 0.32264(5) 0.52915(2) 0.01640(11) Uani 1 1 d .
N1 N 0.80001(19) 0.6010(3) 0.67359(15) 0.0184(6) Uani 1 1 d .
N2 N 0.77320(19) 0.7432(3) 0.77764(16) 0.0190(6) Uani 1 1 d .
N3 N 0.7547(2) 0.9148(3) 0.86966(16) 0.0208(7) Uani 1 1 d .
N4 N 0.5010(2) -0.0680(3) 0.74470(15) 0.0196(6) Uani 1 1 d .
N5 N 0.51072(19) 0.1079(3) 0.83580(15) 0.0181(6) Uani 1 1 d .
N6 N 0.5332(2) 0.3056(3) 0.91371(15) 0.0186(6) Uani 1 1 d .
S1 S 0.76756(6) 0.87808(10) 0.64623(5) 0.01968(19) Uani 1 1 d .
S2 S 0.75230(7) 1.01947(9) 0.73354(5) 0.02105(19) Uani 1 1 d .
S3 S 0.52105(6) 0.20372(9) 0.69647(5) 0.01809(18) Uani 1 1 d .
S4 S 0.54571(6) 0.36553(9) 0.77225(5) 0.02019(19) Uani 1 1 d .
Cl1 Cl 0.74603(6) 0.19663(9) 0.58209(5) 0.02137(18) Uani 1 1 d .
Cl2 Cl 0.49943(6) 0.17130(9) 0.50350(5) 0.02262(18) Uani 1 1 d .
Cl3 Cl 0.56966(6) 0.49883(9) 0.60933(5) 0.01938(17) Uani 1 1 d .
Cl4 Cl 0.68001(6) 0.42178(9) 0.42342(5) 0.02434(19) Uani 1 1 d .

loop_
_atom_site_aniso_label
_atom_site_aniso_U_11
_atom_site_aniso_U_22
_atom_site_aniso_U_33
_atom_site_aniso_U_23
_atom_site_aniso_U_13
_atom_site_aniso_U_12
C1 0.0226(19) 0.0183(18) 0.0193(19) -0.0013(14) 0.0018(15) -0.0012(14)
C2 0.035(2) 0.0166(18) 0.0200(19) 0.0027(14) -0.0013(16) 0.0027(15)
C3 0.0107(16) 0.0212(18) 0.0186(18) 0.0026(14) 0.0018(13) -0.0012(13)
C4 0.0133(17) 0.0202(18) 0.0182(18) 0.0006(13) -0.0013(13) 0.0013(14)
C5 0.036(2) 0.030(2) 0.0172(18) 0.0039(16) 0.0057(16) 0.0047(17)
C6 0.033(2) 0.028(2) 0.023(2) -0.0075(17) -0.0022(17) 0.0051(18)
C7 0.029(2) 0.026(2) 0.0142(19) -0.0039(14) -0.0008(15) -0.0043(16)
C8 0.040(2) 0.0172(19) 0.023(2) 0.0003(15) -0.0010(17) -0.0042(17)
C9 0.0117(16) 0.0225(19) 0.0150(17) 0.0021(14) 0.0009(13) -0.0028(13)
C10 0.0150(17) 0.0200(18) 0.0195(19) 0.0019(14) -0.0029(13) 0.0011(14)
C11 0.033(2) 0.024(2) 0.0132(18) -0.0028(14) 0.0005(15) -0.0010(16)
C12 0.025(2) 0.024(2) 0.0221(19) -0.0029(16) -0.0009(16) -0.0007(15)
Co1 0.0207(2) 0.0151(2) 0.0134(2) 0.00034(19) 0.0001(2) 0.00061(17)
N1 0.0184(15) 0.0208(16) 0.0160(15) 0.0007(12) -0.0015(12) -0.0015(12)
N2 0.0194(16) 0.0210(15) 0.0165(15) 0.0010(12) 0.0010(12) -0.0021(12)
N3 0.0214(15) 0.0241(17) 0.0171(16) -0.0018(13) -0.0011(13) 0.0017(13)
N4 0.0255(16) 0.0190(16) 0.0142(16) -0.0008(12) -0.0018(12) -0.0046(13)
N5 0.0215(15) 0.0182(15) 0.0146(15) -0.0028(12) -0.0007(12) -0.0013(12)
N6 0.0215(15) 0.0198(15) 0.0146(15) -0.0028(12) -0.0036(12) 0.0028(12)
S1 0.0236(5) 0.0192(4) 0.0162(4) 0.0015(4) -0.0015(4) 0.0019(4)
S2 0.0250(5) 0.0185(4) 0.0196(5) -0.0001(3) 0.0001(4) 0.0036(4)
S3 0.0216(4) 0.0204(4) 0.0122(4) 0.0009(3) 0.0005(3) 0.0000(3)
S4 0.0270(5) 0.0184(5) 0.0151(4) 0.0007(3) 0.0004(4) -0.0014(4)
Cl1 0.0248(4) 0.0211(4) 0.0183(4) 0.0013(3) -0.0014(3) 0.0055(4)
Cl2 0.0263(4) 0.0222(4) 0.0193(4) -0.0037(4) -0.0002(3) -0.0049(3)
Cl3 0.0248(4) 0.0165(4) 0.0169(4) -0.0010(3) 0.0005(3) 0.0020(3)
Cl4 0.0286(5) 0.0259(5) 0.0185(4) 0.0058(4) 0.0035(4) -0.0014(4)

loop_
_atom_type_symbol
_atom_type_description
_atom_type_scat_dispersion_real
_atom_type_scat_dispersion_imag
_atom_type_scat_source
C C 0.0033 0.0016 'International Tables Vol C Tables 4.2.6.8 and 6.1.1.4'
H H 0.0000 0.0000 'International Tables Vol C Tables 4.2.6.8 and 6.1.1.4'
N N 0.0061 0.0033 'International Tables Vol C Tables 4.2.6.8 and 6.1.1.4'
S S 0.1246 0.1234 'International Tables Vol C Tables 4.2.6.8 and 6.1.1.4'
Co Co 0.3494 0.9721 'International Tables Vol C Tables 4.2.6.8 and 6.1.1.4'
Cl Cl 0.1484 0.1585 'International Tables Vol C Tables 4.2.6.8 and 6.1.1.4'

loop_
_geom_angle_atom_site_label_1
_geom_angle_atom_site_label_2
_geom_angle_atom_site_label_3
_geom_angle
N1 C1 H1A 109.5
N1 C1 H1B 109.5
H1A C1 H1B 109.5
N1 C1 H1C 109.5
H1A C1 H1C 109.5
H1B C1 H1C 109.5
N1 C2 H2A 109.5
N1 C2 H2B 109.5
H2A C2 H2B 109.5
N1 C2 H2C 109.5
H2A C2 H2C 109.5
H2B C2 H2C 109.5
N1 C3 N2 123.2(3)
N1 C3 S1 116.7(3)
N2 C3 S1 120.1(3)
N3 C4 N2 122.5(3)
N3 C4 S2 118.2(3)
N2 C4 S2 119.3(3)
N3 C5 H5A 109.5
N3 C5 H5B 109.5
H5A C5 H5B 109.5
N3 C5 H5C 109.5
H5A C5 H5C 109.5
H5B C5 H5C 109.5
N3 C6 H6A 109.5
N3 C6 H6B 109.5
H6A C6 H6B 109.5
N3 C6 H6C 109.5
H6A C6 H6C 109.5
H6B C6 H6C 109.5
N4 C7 H7A 109.5
N4 C7 H7B 109.5
H7A C7 H7B 109.5
N4 C7 H7C 109.5
H7A C7 H7C 109.5
H7B C7 H7C 109.5
N4 C8 H8A 109.5
N4 C8 H8B 109.5
H8A C8 H8B 109.5
N4 C8 H8C 109.5
H8A C8 H8C 109.5
H8B C8 H8C 109.5
N5 C9 N4 121.5(3)
N5 C9 S3 120.0(3)
N4 C9 S3 118.4(2)
N6 C10 N5 123.8(3)
N6 C10 S4 117.3(3)
N5 C10 S4 118.9(2)
N6 C11 H11A 109.5
N6 C11 H11B 109.5
H11A C11 H11B 109.5
N6 C11 H11C 109.5
H11A C11 H11C 109.5
H11B C11 H11C 109.5
N6 C12 H12A 109.5
N6 C12 H12B 109.5
H12A C12 H12B 109.5
N6 C12 H12C 109.5
H12A C12 H12C 109.5
H12B C12 H12C 109.5
Cl4 Co1 Cl2 109.93(4)
Cl4 Co1 Cl1 107.32(4)
Cl2 Co1 Cl1 110.23(4)
Cl4 Co1 Cl3 111.29(4)
Cl2 Co1 Cl3 108.40(4)
Cl1 Co1 Cl3 109.68(4)
C3 N1 C1 120.5(3)
C3 N1 C2 121.2(3)
C1 N1 C2 118.3(3)
C3 N2 C4 114.8(3)
C4 N3 C6 122.4(3)
C4 N3 C5 121.5(3)
C6 N3 C5 116.0(3)
C9 N4 C8 121.5(3)
C9 N4 C7 121.7(3)
C8 N4 C7 116.7(3)
C9 N5 C10 114.9(3)
C10 N6 C12 120.8(3)
C10 N6 C11 121.7(3)
C12 N6 C11 117.4(3)
C3 S1 S2 92.52(12)
C4 S2 S1 93.17(12)
C9 S3 S4 92.74(12)
C10 S4 S3 93.20(12)

loop_
_geom_bond_atom_site_label_1
_geom_bond_atom_site_label_2
_geom_bond_distance
C1 N1 1.457(4)
C1 H1A 0.9800
C1 H1B 0.9800
C1 H1C 0.9800
C2 N1 1.465(4)
C2 H2A 0.9800
C2 H2B 0.9800
C2 H2C 0.9800
C3 N1 1.323(4)
C3 N2 1.327(4)
C3 S1 1.770(3)
C4 N3 1.309(4)
C4 N2 1.333(4)
C4 S2 1.771(3)
C5 N3 1.475(5)
C5 H5A 0.9800
C5 H5B 0.9800
C5 H5C 0.9800
C6 N3 1.456(4)
C6 H6A 0.9800
C6 H6B 0.9800
C6 H6C 0.9800
C7 N4 1.467(4)
C7 H7A 0.9800
C7 H7B 0.9800
C7 H7C 0.9800
C8 N4 1.457(4)
C8 H8A 0.9800
C8 H8B 0.9800
C8 H8C 0.9800
C9 N5 1.325(4)
C9 N4 1.335(4)
C9 S3 1.763(3)
C10 N6 1.300(4)
C10 N5 1.340(4)
C10 S4 1.770(3)
C11 N6 1.470(4)
C11 H11A 0.9800
C11 H11B 0.9800
C11 H11C 0.9800
C12 N6 1.463(4)
C12 H12A 0.9800
C12 H12B 0.9800
C12 H12C 0.9800
Co1 Cl4 2.2699(10)
Co1 Cl2 2.2713(9)
Co1 Cl1 2.2856(9)
Co1 Cl3 2.3067(10)
S1 S2 2.0639(12)
S3 S4 2.0591(12)

loop_
_geom_torsion_atom_site_label_1
_geom_torsion_atom_site_label_2
_geom_torsion_atom_site_label_3
_geom_torsion_atom_site_label_4
_geom_torsion
N2 C3 N1 C1 -178.0(3)
S1 C3 N1 C1 1.7(4)
N2 C3 N1 C2 0.7(5)
S1 C3 N1 C2 -179.6(2)
N1 C3 N2 C4 175.5(3)
S1 C3 N2 C4 -4.2(4)
N3 C4 N2 C3 -177.8(3)
S2 C4 N2 C3 2.3(4)
N2 C4 N3 C6 174.8(3)
S2 C4 N3 C6 -5.3(4)
N2 C4 N3 C5 -1.2(5)
S2 C4 N3 C5 178.7(3)
N5 C9 N4 C8 0.7(5)
S3 C9 N4 C8 179.7(3)
N5 C9 N4 C7 177.9(3)
S3 C9 N4 C7 -3.1(4)
N4 C9 N5 C10 174.8(3)
S3 C9 N5 C10 -4.1(4)
N6 C10 N5 C9 -178.5(3)
S4 C10 N5 C9 -0.3(4)
N5 C10 N6 C12 175.6(3)
S4 C10 N6 C12 -2.6(4)
N5 C10 N6 C11 -0.2(5)
S4 C10 N6 C11 -178.5(2)
N1 C3 S1 S2 -176.0(2)
N2 C3 S1 S2 3.7(3)
N3 C4 S2 S1 -179.8(3)
N2 C4 S2 S1 0.2(3)
C3 S1 S2 C4 -1.76(15)
N5 C9 S3 S4 5.5(3)
N4 C9 S3 S4 -173.5(2)
N6 C10 S4 S3 -178.3(3)
N5 C10 S4 S3 3.4(3)
C9 S3 S4 C10 -4.15(15)
